data_8106707
loop_
_publ_author_name
'Li, Li'
'Hao, Jing'
'Lan, Peng-Fei'
'Dong, Wen-Kui'

_publ_section_title
;
 Synthesis and crystal structure of bis(\m2-acetato-\k2
 O:O&#x2032;)-bis{\m2-4-chloro-2-(8-(4-(diethylamino)-2-oxidophenyl)-3,6-dioxa-2,7-diazaocta-1,7-dien-1-yl)phenolato-\k6
 O:O,N,N&#x2032;,O&#x2032;:O&#x2032;}trizinc(II), C44H49Cl2N6O12Zn3
;
_journal_issue 6
_journal_name_full 'Zeitschrift f\"ur Kristallographie - New Crystal Structures'
_journal_page_first 877
_journal_page_last 879
_journal_paper_doi 10.1515/ncrs-2017-0037
_journal_volume 232
_journal_year 2017
_chemical_formula_moiety 'C44 H50 Cl2 N6 O12 Zn3'
_chemical_formula_sum 'C44 H50 Cl2 N6 O12 Zn3'
_chemical_formula_weight 1121.91
_space_group_crystal_system triclinic
_space_group_IT_number 2
_space_group_name_Hall '-P 1'
_space_group_name_H-M_alt 'P -1'
_atom_sites_solution_hydrogens geom
_cell_angle_alpha 72.539(8)
_cell_angle_beta 82.872(7)
_cell_angle_gamma 72.157(8)
_cell_formula_units_Z 2
_cell_length_a 9.7387(8)
_cell_length_b 13.7034(12)
_cell_length_c 20.2498(16)
_cell_measurement_reflns_used 2114
_cell_measurement_temperature 293(2)
_cell_measurement_theta_max 23.9890
_cell_measurement_theta_min 3.6810
_cell_volume 2452.3(4)
_computing_cell_refinement
;
CrysAlisPro, Agilent Technologies,
Version 1.171.36.32 (release 02-08-2013 CrysAlis171 .NET)
(compiled Aug  2 2013,16:46:58)
;
_computing_data_collection
;
CrysAlisPro, Agilent Technologies,
Version 1.171.36.32 (release 02-08-2013 CrysAlis171 .NET)
(compiled Aug  2 2013,16:46:58)
;
_computing_data_reduction
;
CrysAlisPro, Agilent Technologies,
Version 1.171.36.32 (release 02-08-2013 CrysAlis171 .NET)
(compiled Aug  2 2013,16:46:58)
;
_computing_molecular_graphics 'Olex2 (Dolomanov et al., 2009)'
_computing_publication_material 'Olex2 (Dolomanov et al., 2009)'
_computing_structure_refinement 'ShelXL (Sheldrick, 2015)'
_computing_structure_solution 'ShelXS (Sheldrick, 2008)'
_diffrn_ambient_temperature 293(2)
_diffrn_detector_area_resol_mean 16.0733
_diffrn_measured_fraction_theta_full 0.981
_diffrn_measured_fraction_theta_max 0.979
_diffrn_measurement_details
;
#__ type_ start__ end____ width___ exp.time_
  1 omega  -10.00   24.80   1.2000   16.0000
omega____ theta____ kappa____ phi______ frames
    -      -16.3571  -99.0000 -180.0000 29

#__ type_ start__ end____ width___ exp.time_
  2 omega  -49.00   39.80   1.2000   16.0000
omega____ theta____ kappa____ phi______ frames
    -       19.6383  -57.0000 -120.0000 74

#__ type_ start__ end____ width___ exp.time_
  3 omega   37.00   61.00   1.2000   16.0000
omega____ theta____ kappa____ phi______ frames
    -       19.6383  -99.0000   30.0000 20

#__ type_ start__ end____ width___ exp.time_
  4 omega    0.00   92.40   1.2000   16.0000
omega____ theta____ kappa____ phi______ frames
    -       19.6383   38.0000   30.0000 77

#__ type_ start__ end____ width___ exp.time_
  5 omega   -5.00   31.00   1.2000   16.0000
omega____ theta____ kappa____ phi______ frames
    -       19.6383   38.0000  120.0000 30

#__ type_ start__ end____ width___ exp.time_
  6 omega   35.00   71.00   1.2000   16.0000
omega____ theta____ kappa____ phi______ frames
    -       19.6383   38.0000  120.0000 30

#__ type_ start__ end____ width___ exp.time_
  7 omega   -2.00   88.00   1.2000   16.0000
omega____ theta____ kappa____ phi______ frames
    -       19.6383   57.0000 -180.0000 75
;
_diffrn_measurement_device_type 'SuperNova, Dual, Cu at zero, Eos'
_diffrn_measurement_method '\w scans'
_diffrn_orient_matrix_UB_11 -0.0293874000
_diffrn_orient_matrix_UB_12 -0.0385815000
_diffrn_orient_matrix_UB_13 0.0241241000
_diffrn_orient_matrix_UB_21 0.0702137000
_diffrn_orient_matrix_UB_22 -0.0303936000
_diffrn_orient_matrix_UB_23 0.0116350000
_diffrn_orient_matrix_UB_31 -0.0082516000
_diffrn_orient_matrix_UB_32 0.0281260000
_diffrn_orient_matrix_UB_33 0.0251528000
_diffrn_radiation_monochromator mirror
_diffrn_radiation_type MoK\a
_diffrn_radiation_wavelength 0.71073
_diffrn_reflns_av_R_equivalents 0.1192
_diffrn_reflns_av_unetI/netI 0.2465
_diffrn_reflns_Laue_measured_fraction_full 0.981
_diffrn_reflns_Laue_measured_fraction_max 0.979
_diffrn_reflns_limit_h_max 12
_diffrn_reflns_limit_h_min -12
_diffrn_reflns_limit_k_max 16
_diffrn_reflns_limit_k_min -16
_diffrn_reflns_limit_l_max 24
_diffrn_reflns_limit_l_min -24
_diffrn_reflns_number 16652
_diffrn_reflns_point_group_measured_fraction_full 0.981
_diffrn_reflns_point_group_measured_fraction_max 0.979
_diffrn_reflns_theta_full 25.242
_diffrn_reflns_theta_max 26.022
_diffrn_reflns_theta_min 3.378
_diffrn_source 'SuperNova (Mo) X-ray Source'
_exptl_absorpt_coefficient_mu 1.630
_exptl_absorpt_correction_T_max 1.00000
_exptl_absorpt_correction_T_min 0.86010
_exptl_absorpt_correction_type multi-scan
_exptl_absorpt_process_details
;
CrysAlisPro, Agilent Technologies,
Version 1.171.36.32 (release 02-08-2013 CrysAlis171 .NET)
(compiled Aug  2 2013,16:46:58)
Empirical absorption correction using spherical harmonics,
 implemented in SCALE3 ABSPACK scaling algorithm.
;
_exptl_crystal_colour 'clear light yellow'
_exptl_crystal_colour_lustre clear
_exptl_crystal_colour_modifier light
_exptl_crystal_colour_primary yellow
_exptl_crystal_density_diffrn 1.519
_exptl_crystal_density_method 'not measured'
_exptl_crystal_description block
_exptl_crystal_F_000 1152
_exptl_crystal_size_max 0.2
_exptl_crystal_size_mid 0.15
_exptl_crystal_size_min 0.12
_refine_diff_density_max 0.571
_refine_diff_density_min -1.169
_refine_diff_density_rms 0.133
_refine_ls_extinction_coef .
_refine_ls_extinction_method none
_refine_ls_goodness_of_fit_ref 0.820
_refine_ls_hydrogen_treatment constr
_refine_ls_matrix_type full
_refine_ls_number_parameters 629
_refine_ls_number_reflns 9456
_refine_ls_number_restraints 26
_refine_ls_restrained_S_all 0.820
_refine_ls_R_factor_all 0.1894
_refine_ls_R_factor_gt 0.0600
_refine_ls_shift/su_max 0.000
_refine_ls_shift/su_mean 0.000
_refine_ls_structure_factor_coef Fsqd
_refine_ls_weighting_details 'w=1/[\s^2^(Fo^2^)] where P=(Fo^2^+2Fc^2^)/3'
_refine_ls_weighting_scheme calc
_refine_ls_wR_factor_gt 0.0798
_refine_ls_wR_factor_ref 0.1392
_reflns_Friedel_coverage 0.000
_reflns_Friedel_fraction_full .
_reflns_Friedel_fraction_max .
_reflns_number_gt 4735
_reflns_number_total 9456
_reflns_threshold_expression 'I > 2\s(I)'
_cod_data_source_file suppl_ncrs-2017-0037_suppl.cif
_cod_data_source_block d533
_cod_database_code 8106707
_shelx_space_group_comment
;
The symmetry employed for this shelxl refinement is uniquely defined
by the following loop, which should always be used as a source of
symmetry information in preference to the above space-group names.
They are only intended as comments.
;
_olex2_refinement_description
;
1. Fixed Uiso
 At 1.2 times of:
  All C(H) groups, All C(H,H) groups
 At 1.5 times of:
  All C(H,H,H) groups
2. Restrained distances
 C40-C39
 1.45 with sigma of 0.02
 N6-C39
 1.45 with sigma of 0.01
3. Uiso/Uaniso restraints and constraints
Uanis(C40) \\sim Ueq, Uanis(C39) \\sim Ueq: with sigma of 0.01 and sigma for
terminal atoms of 0.02
Uanis(C39) \\sim Ueq, Uanis(C40) \\sim Ueq, Uanis(C40') \\sim Ueq, Uanis(C39')
\\sim Ueq: with sigma of 0.01 and sigma for terminal atoms of 0.02
4. Others
 Fixed Sof: C39(0.5) H39A(0.5) H39B(0.5) C40(0.5) H40A(0.5) H40B(0.5)
 H40C(0.5) C39'(0.5) H39C(0.5) H39D(0.5) C40'(0.5) H40D(0.5) H40E(0.5) H40F(0.5)
5.a Secondary CH2 refined with riding coordinates:
 C8(H8A,H8B), C9(H9A,H9B), C17(H17A,H17B), C19(H19A,H19B), C28(H28A,H28B),
 C29(H29A,H29B), C37(H37A,H37B), C39(H39A,H39B), C39'(H39C,H39D)
5.b Aromatic/amide H refined with riding coordinates:
 C2(H2), C3(H3), C5(H5), C7(H7), C10(H10), C13(H13), C15(H15), C16(H16),
 C22(H22), C23(H23), C25(H25), C27(H27), C30(H30), C33(H33), C35(H35), C36(H36)
5.c Idealised Me refined as rotating group:
 C18(H18A,H18B,H18C), C20(H20A,H20B,H20C), C38(H38A,H38B,H38C), C42(H42A,H42B,
 H42C), C44(H44A,H44B,H44C), C40(H40A,H40B,H40C), C40'(H40D,H40E,H40F)
;
_olex2_date_sample_data_collection 1416801822.64
_olex2_submission_special_instructions 'No special instructions were received'

loop_
_space_group_symop_operation_xyz
'x, y, z'
'-x, -y, -z'

loop_
_atom_site_label
_atom_site_type_symbol
_atom_site_fract_x
_atom_site_fract_y
_atom_site_fract_z
_atom_site_U_iso_or_equiv
_atom_site_adp_type
_atom_site_occupancy
_atom_site_site_symmetry_order
_atom_site_calc_flag
_atom_site_refinement_flags_posn
_atom_site_refinement_flags_adp
_atom_site_refinement_flags_occupancy
_atom_site_disorder_assembly
_atom_site_disorder_group
Zn1 Zn 0.66226(10) 1.10928(8) 0.36632(5) 0.0579(3) Uani 1 1 d . . . . .
Zn2 Zn 0.84169(9) 0.98703(7) 0.26781(4) 0.0463(3) Uani 1 1 d . . . . .
Zn3 Zn 0.96220(9) 0.87614(7) 0.15526(4) 0.0466(3) Uani 1 1 d . . . . .
Cl1 Cl 0.9101(3) 1.5470(2) 0.12327(15) 0.0979(9) Uani 1 1 d . . . . .
Cl2 Cl 0.9566(4) 0.3986(2) 0.44200(14) 0.1146(11) Uani 1 1 d . . . . .
O1 O 0.7683(6) 1.1516(4) 0.2780(3) 0.0583(15) Uani 1 1 d . . . . .
O2 O 0.6231(7) 1.2762(5) 0.4507(3) 0.088(2) Uani 1 1 d . . . . .
O3 O 0.3732(7) 1.2378(6) 0.4061(4) 0.103(2) Uani 1 1 d . . . . .
O4 O 0.6410(5) 1.0013(4) 0.3185(2) 0.0487(13) Uani 1 1 d . . . . .
O5 O 0.9202(5) 0.8247(4) 0.2558(2) 0.0512(14) Uani 1 1 d . . . . .
O6 O 1.1847(6) 0.6856(4) 0.1071(3) 0.0672(17) Uani 1 1 d . . . . .
O7 O 0.9190(6) 0.7997(4) 0.0363(3) 0.0661(17) Uani 1 1 d . . . . .
O8 O 0.7888(5) 1.0039(4) 0.1671(2) 0.0484(13) Uani 1 1 d . . . . .
O9 O 0.7917(5) 1.0044(4) 0.4401(3) 0.0581(15) Uani 1 1 d . . . . .
O10 O 0.9361(5) 0.9298(4) 0.3641(2) 0.0513(14) Uani 1 1 d . . . . .
O11 O 1.0329(5) 1.0161(4) 0.2275(3) 0.0502(14) Uani 1 1 d . . . . .
O12 O 1.1137(5) 0.9495(4) 0.1373(2) 0.0544(15) Uani 1 1 d . . . . .
N1 N 0.6740(8) 1.2490(5) 0.3881(4) 0.065(2) Uani 1 1 d . . . . .
N2 N 0.4497(8) 1.1399(6) 0.3889(4) 0.078(2) Uani 1 1 d . . . . .
N3 N 0.4570(9) 0.7425(7) 0.2752(4) 0.083(3) Uani 1 1 d . . . . .
N4 N 1.0913(6) 0.7171(5) 0.1612(3) 0.0515(17) Uani 1 1 d . . . . .
N5 N 0.8694(7) 0.8870(5) 0.0682(3) 0.0547(19) Uani 1 1 d . . . . .
N6 N 0.3801(9) 1.3050(7) 0.1172(5) 0.097(3) Uani 1 1 d D . . . .
C1 C 0.8052(9) 1.2390(7) 0.2460(4) 0.059(2) Uani 1 1 d . . . . .
C2 C 0.8590(8) 1.2554(6) 0.1772(4) 0.054(2) Uani 1 1 d . . . . .
H2 H 0.872506 1.201630 0.155779 0.064 Uiso 1 1 calc R . . . .
C3 C 0.8923(9) 1.3472(7) 0.1403(5) 0.069(3) Uani 1 1 d . . . . .
H3 H 0.928731 1.355002 0.094914 0.082 Uiso 1 1 calc R . . . .
C4 C 0.8714(9) 1.4274(7) 0.1709(5) 0.068(3) Uani 1 1 d . . . . .
C5 C 0.8223(9) 1.4152(7) 0.2375(5) 0.072(3) Uani 1 1 d . . . . .
H5 H 0.813445 1.469408 0.257779 0.087 Uiso 1 1 calc R . . . .
C6 C 0.7844(9) 1.3235(7) 0.2768(5) 0.064(2) Uani 1 1 d . . . . .
C7 C 0.7230(9) 1.3216(7) 0.3469(5) 0.065(3) Uani 1 1 d . . . . .
H7 H 0.719785 1.379371 0.362717 0.078 Uiso 1 1 calc R . . . .
C8 C 0.5501(13) 1.2049(9) 0.4925(5) 0.092(4) Uani 1 1 d . . . . .
H8A H 0.554576 1.204123 0.540284 0.110 Uiso 1 1 calc R . . . .
H8B H 0.601937 1.133967 0.488671 0.110 Uiso 1 1 calc R . . . .
C9 C 0.3978(12) 1.2260(9) 0.4777(5) 0.106(4) Uani 1 1 d . . . . .
H9A H 0.362505 1.167871 0.507232 0.127 Uiso 1 1 calc R . . . .
H9B H 0.341830 1.290715 0.489637 0.127 Uiso 1 1 calc R . . . .
C10 C 0.3600(10) 1.0952(9) 0.3766(5) 0.079(3) Uani 1 1 d . . . . .
H10 H 0.262836 1.124392 0.386552 0.095 Uiso 1 1 calc R . . . .
C11 C 0.3942(9) 1.0081(8) 0.3499(4) 0.067(3) Uani 1 1 d . . . . .
C12 C 0.5289(8) 0.9663(6) 0.3200(4) 0.052(2) Uani 1 1 d . . . . .
C13 C 0.5465(7) 0.8789(6) 0.2945(4) 0.052(2) Uani 1 1 d . . . . .
H13 H 0.634418 0.852244 0.273177 0.063 Uiso 1 1 calc R . . . .
C14 C 0.4367(9) 0.8295(7) 0.2998(4) 0.062(2) Uani 1 1 d . . . . .
C15 C 0.2993(9) 0.8747(8) 0.3289(4) 0.077(3) Uani 1 1 d . . . . .
H15 H 0.223090 0.845622 0.332732 0.093 Uiso 1 1 calc R . . . .
C16 C 0.2844(9) 0.9617(8) 0.3508(5) 0.080(3) Uani 1 1 d . . . . .
H16 H 0.193642 0.993194 0.367746 0.095 Uiso 1 1 calc R . . . .
C17 C 0.3503(12) 0.6813(10) 0.2897(7) 0.122(5) Uani 1 1 d . . . . .
H17A H 0.368723 0.638066 0.257657 0.146 Uiso 1 1 calc R . . . .
H17B H 0.254533 0.730801 0.281556 0.146 Uiso 1 1 calc R . . . .
C18 C 0.3536(16) 0.6089(12) 0.3636(8) 0.207(8) Uani 1 1 d . . . . .
H18A H 0.295604 0.561930 0.367485 0.311 Uiso 1 1 calc GR . . . .
H18B H 0.316086 0.651691 0.395134 0.311 Uiso 1 1 calc GR . . . .
H18C H 0.451281 0.567590 0.374551 0.311 Uiso 1 1 calc GR . . . .
C19 C 0.5850(10) 0.7027(8) 0.2374(6) 0.087(3) Uani 1 1 d . . . . .
H19A H 0.597367 0.628174 0.241564 0.105 Uiso 1 1 calc R . . . .
H19B H 0.667592 0.707118 0.257462 0.105 Uiso 1 1 calc R . . . .
C20 C 0.5811(13) 0.7633(9) 0.1624(6) 0.132(5) Uani 1 1 d . . . . .
H20A H 0.669549 0.734389 0.139234 0.198 Uiso 1 1 calc GR . . . .
H20B H 0.569715 0.837028 0.157952 0.198 Uiso 1 1 calc GR . . . .
H20C H 0.501366 0.757222 0.141907 0.198 Uiso 1 1 calc GR . . . .
C21 C 0.9332(8) 0.7275(7) 0.2972(4) 0.047(2) Uani 1 1 d . . . . .
C22 C 0.8666(8) 0.7126(6) 0.3630(4) 0.051(2) Uani 1 1 d . . . . .
H22 H 0.816223 0.772384 0.377753 0.061 Uiso 1 1 calc R . . . .
C23 C 0.8725(9) 0.6130(8) 0.4072(4) 0.070(3) Uani 1 1 d . . . . .
H23 H 0.824429 0.605910 0.450287 0.084 Uiso 1 1 calc R . . . .
C24 C 0.9513(10) 0.5235(7) 0.3863(4) 0.068(3) Uani 1 1 d . . . . .
C25 C 1.0189(9) 0.5344(7) 0.3236(5) 0.066(3) Uani 1 1 d . . . . .
H25 H 1.071187 0.473550 0.310478 0.079 Uiso 1 1 calc R . . . .
C26 C 1.0128(8) 0.6347(6) 0.2774(4) 0.051(2) Uani 1 1 d . . . . .
C27 C 1.0917(8) 0.6341(6) 0.2126(4) 0.051(2) Uani 1 1 d . . . . .
H27 H 1.147851 0.568362 0.207306 0.061 Uiso 1 1 calc R . . . .
C28 C 1.1778(9) 0.7719(7) 0.0491(4) 0.061(2) Uani 1 1 d . . . . .
H28A H 1.268116 0.758657 0.022454 0.073 Uiso 1 1 calc R . . . .
H28B H 1.167767 0.834758 0.064064 0.073 Uiso 1 1 calc R . . . .
C29 C 1.0583(10) 0.7946(7) 0.0036(4) 0.076(3) Uani 1 1 d . . . . .
H29A H 1.052900 0.862154 -0.031032 0.091 Uiso 1 1 calc R . . . .
H29B H 1.081982 0.739922 -0.020617 0.091 Uiso 1 1 calc R . . . .
C30 C 0.7522(10) 0.9568(7) 0.0402(4) 0.060(2) Uani 1 1 d . . . . .
H30 H 0.723331 0.948733 0.000562 0.072 Uiso 1 1 calc R . . . .
C31 C 0.6664(8) 1.0421(7) 0.0640(4) 0.051(2) Uani 1 1 d . . . . .
C32 C 0.6827(8) 1.0661(6) 0.1253(4) 0.0430(18) Uani 1 1 d . . . . .
C33 C 0.5839(7) 1.1530(6) 0.1418(4) 0.055(2) Uani 1 1 d . . . . .
H33 H 0.592182 1.165545 0.183593 0.066 Uiso 1 1 calc R . . . .
C34 C 0.4744(8) 1.2214(7) 0.0998(4) 0.060(2) Uani 1 1 d . . . . .
C35 C 0.4586(8) 1.1997(7) 0.0368(4) 0.057(2) Uani 1 1 d . . . . .
H35 H 0.386737 1.245033 0.006405 0.069 Uiso 1 1 calc R . . . .
C36 C 0.5511(9) 1.1116(7) 0.0225(4) 0.054(2) Uani 1 1 d . . . . .
H36 H 0.537389 1.095969 -0.017446 0.064 Uiso 1 1 calc R . . . .
C37 C 0.2673(13) 1.3796(11) 0.0714(7) 0.123(5) Uani 1 1 d . . . . .
H37A H 0.190712 1.416414 0.098335 0.148 Uiso 1 1 calc R . . . .
H37B H 0.226712 1.340519 0.050081 0.148 Uiso 1 1 calc R . . . .
C38 C 0.3223(17) 1.4591(11) 0.0166(8) 0.180(7) Uani 1 1 d . . . . .
H38A H 0.378711 1.488223 0.037012 0.270 Uiso 1 1 calc GR . . . .
H38B H 0.242521 1.515370 -0.006309 0.270 Uiso 1 1 calc GR . . . .
H38C H 0.381419 1.425188 -0.016424 0.270 Uiso 1 1 calc GR . . . .
C41 C 0.9036(8) 0.9387(6) 0.4239(4) 0.0435(19) Uani 1 1 d . . . . .
C42 C 1.0001(8) 0.8685(6) 0.4809(4) 0.065(2) Uani 1 1 d . . . . .
H42A H 0.949275 0.824586 0.514441 0.098 Uiso 1 1 calc GR . . . .
H42B H 1.030367 0.911474 0.502697 0.098 Uiso 1 1 calc GR . . . .
H42C H 1.083184 0.824015 0.462714 0.098 Uiso 1 1 calc GR . . . .
C43 C 1.1174(8) 1.0033(6) 0.1782(4) 0.0461(19) Uani 1 1 d . . . . .
C44 C 1.2339(8) 1.0602(6) 0.1622(4) 0.054(2) Uani 1 1 d . . . . .
H44A H 1.228446 1.097156 0.196302 0.081 Uiso 1 1 calc GR . . . .
H44B H 1.220149 1.110523 0.117124 0.081 Uiso 1 1 calc GR . . . .
H44C H 1.326966 1.008928 0.162927 0.081 Uiso 1 1 calc GR . . . .
C39 C 0.365(3) 1.312(2) 0.1880(8) 0.090(8) Uani 0.5 1 d D U P A 1
H39A H 0.262550 1.339108 0.198572 0.108 Uiso 0.5 1 calc R . P A 1
H39B H 0.397672 1.240477 0.218296 0.108 Uiso 0.5 1 calc R . P A 1
C40 C 0.438(3) 1.3775(19) 0.2062(15) 0.133(10) Uani 0.5 1 d D U P A 1
H40A H 0.539964 1.352789 0.196137 0.200 Uiso 0.5 1 calc GR . P A 1
H40B H 0.422270 1.372345 0.254711 0.200 Uiso 0.5 1 calc GR . P A 1
H40C H 0.401530 1.450462 0.179785 0.200 Uiso 0.5 1 calc GR . P A 1
C39' C 0.427(3) 1.355(2) 0.1678(12) 0.104(9) Uani 0.5 1 d . U P A 2
H39C H 0.529580 1.328493 0.175734 0.125 Uiso 0.5 1 calc R . P A 2
H39D H 0.396234 1.432182 0.153593 0.125 Uiso 0.5 1 calc R . P A 2
C40' C 0.337(3) 1.307(2) 0.2287(11) 0.110(8) Uani 0.5 1 d . U P A 2
H40D H 0.236039 1.342874 0.220918 0.166 Uiso 0.5 1 calc GR . P A 2
H40E H 0.362298 1.315493 0.270483 0.166 Uiso 0.5 1 calc GR . P A 2
H40F H 0.354418 1.232430 0.233144 0.166 Uiso 0.5 1 calc GR . P A 2

loop_
_atom_site_aniso_label
_atom_site_aniso_U_11
_atom_site_aniso_U_22
_atom_site_aniso_U_33
_atom_site_aniso_U_23
_atom_site_aniso_U_13
_atom_site_aniso_U_12
Zn1 0.0529(6) 0.0693(7) 0.0489(6) -0.0263(6) 0.0067(5) -0.0073(5)
Zn2 0.0421(5) 0.0574(6) 0.0424(6) -0.0204(5) 0.0072(4) -0.0154(5)
Zn3 0.0485(6) 0.0527(6) 0.0428(6) -0.0187(5) 0.0068(5) -0.0182(5)
Cl1 0.120(2) 0.0655(17) 0.119(2) -0.0271(17) 0.0110(19) -0.0455(17)
Cl2 0.184(3) 0.074(2) 0.084(2) 0.0103(16) -0.014(2) -0.062(2)
O1 0.070(4) 0.057(4) 0.051(4) -0.027(3) 0.019(3) -0.019(3)
O2 0.107(5) 0.109(6) 0.060(4) -0.058(4) 0.019(4) -0.021(4)
O3 0.077(5) 0.121(6) 0.105(6) -0.058(5) 0.005(4) 0.001(4)
O4 0.030(3) 0.066(4) 0.049(3) -0.020(3) 0.000(2) -0.010(3)
O5 0.066(4) 0.061(4) 0.033(3) -0.015(3) 0.014(3) -0.032(3)
O6 0.079(4) 0.057(4) 0.058(4) -0.022(3) 0.021(3) -0.013(3)
O7 0.074(4) 0.075(4) 0.067(4) -0.046(4) 0.004(3) -0.022(3)
O8 0.053(3) 0.050(3) 0.042(3) -0.022(3) -0.006(3) -0.003(3)
O9 0.052(3) 0.065(4) 0.045(3) -0.012(3) -0.006(3) 0.001(3)
O10 0.049(3) 0.066(4) 0.039(3) -0.014(3) 0.004(3) -0.019(3)
O11 0.050(3) 0.065(4) 0.049(3) -0.023(3) 0.004(3) -0.029(3)
O12 0.057(3) 0.073(4) 0.047(3) -0.029(3) 0.013(3) -0.032(3)
N1 0.088(6) 0.058(5) 0.048(5) -0.028(4) 0.006(4) -0.007(4)
N2 0.065(5) 0.073(6) 0.082(6) -0.046(5) 0.013(5) 0.017(4)
N3 0.086(6) 0.105(7) 0.075(6) -0.022(5) 0.002(5) -0.058(6)
N4 0.046(4) 0.057(5) 0.054(5) -0.026(4) 0.014(3) -0.014(4)
N5 0.068(5) 0.070(5) 0.046(4) -0.034(4) 0.012(4) -0.035(4)
N6 0.081(6) 0.102(7) 0.096(7) -0.043(6) -0.035(5) 0.018(5)
C1 0.066(6) 0.071(7) 0.054(6) -0.027(5) 0.008(5) -0.033(5)
C2 0.064(6) 0.052(5) 0.049(5) -0.023(5) -0.004(4) -0.014(4)
C3 0.074(6) 0.068(7) 0.072(7) -0.027(6) 0.004(5) -0.029(5)
C4 0.079(7) 0.052(6) 0.078(7) -0.019(5) 0.002(6) -0.028(5)
C5 0.072(6) 0.076(7) 0.087(8) -0.057(7) 0.004(6) -0.016(6)
C6 0.061(6) 0.070(7) 0.065(6) -0.021(6) 0.004(5) -0.025(5)
C7 0.081(7) 0.062(7) 0.060(6) -0.037(6) -0.017(5) -0.006(5)
C8 0.124(10) 0.116(10) 0.037(6) -0.035(6) 0.021(7) -0.032(9)
C9 0.102(10) 0.123(10) 0.085(9) -0.051(8) 0.027(8) -0.013(8)
C10 0.048(6) 0.111(9) 0.060(7) -0.021(6) 0.015(5) -0.006(6)
C11 0.044(5) 0.095(8) 0.056(6) -0.021(6) 0.016(5) -0.015(5)
C12 0.037(5) 0.065(6) 0.049(5) -0.010(4) -0.005(4) -0.013(4)
C13 0.030(4) 0.074(6) 0.053(5) -0.014(5) -0.010(4) -0.016(4)
C14 0.050(6) 0.084(7) 0.048(5) 0.001(5) -0.020(4) -0.027(5)
C15 0.040(5) 0.126(9) 0.065(6) 0.003(6) -0.012(5) -0.049(6)
C16 0.047(6) 0.101(9) 0.076(7) -0.004(6) 0.006(5) -0.023(6)
C17 0.090(9) 0.119(11) 0.179(14) -0.036(10) -0.013(9) -0.064(8)
C18 0.208(17) 0.209(18) 0.209(18) 0.053(14) -0.047(14) -0.158(15)
C19 0.075(7) 0.072(7) 0.129(10) -0.035(8) -0.033(7) -0.023(6)
C20 0.183(14) 0.117(11) 0.097(10) -0.039(9) 0.029(10) -0.048(10)
C21 0.040(5) 0.061(6) 0.045(5) -0.008(4) -0.001(4) -0.026(4)
C22 0.053(5) 0.053(5) 0.041(5) -0.005(4) 0.001(4) -0.018(4)
C23 0.084(7) 0.081(7) 0.052(6) -0.012(6) 0.005(5) -0.043(6)
C24 0.101(8) 0.062(6) 0.046(6) 0.001(5) -0.003(5) -0.045(6)
C25 0.077(7) 0.056(6) 0.069(7) -0.022(5) -0.002(5) -0.023(5)
C26 0.060(5) 0.045(5) 0.046(5) -0.011(4) 0.000(4) -0.017(4)
C27 0.056(5) 0.041(5) 0.057(6) -0.024(5) 0.002(4) -0.007(4)
C28 0.067(6) 0.065(6) 0.049(6) -0.027(5) 0.015(5) -0.014(5)
C29 0.097(8) 0.068(7) 0.056(6) -0.030(5) 0.003(6) -0.004(6)
C30 0.067(6) 0.075(7) 0.048(5) -0.014(5) -0.006(5) -0.037(5)
C31 0.044(5) 0.079(7) 0.039(5) -0.011(5) -0.005(4) -0.032(5)
C32 0.039(4) 0.050(5) 0.032(4) 0.005(4) -0.008(4) -0.014(4)
C33 0.030(4) 0.062(6) 0.068(6) -0.024(5) -0.007(4) 0.003(4)
C34 0.030(4) 0.072(6) 0.066(6) -0.016(5) -0.011(4) 0.003(4)
C35 0.039(5) 0.067(6) 0.056(6) 0.004(5) -0.019(4) -0.016(5)
C36 0.052(5) 0.071(6) 0.047(5) -0.016(5) -0.007(4) -0.029(5)
C37 0.091(10) 0.136(13) 0.136(13) -0.059(11) -0.035(9) 0.009(9)
C38 0.235(19) 0.098(11) 0.177(17) 0.009(11) -0.103(14) -0.012(11)
C41 0.037(4) 0.047(5) 0.045(5) -0.010(4) 0.007(4) -0.018(4)
C42 0.055(5) 0.067(6) 0.056(6) 0.007(5) -0.029(4) -0.005(5)
C43 0.045(5) 0.053(5) 0.043(5) -0.010(4) 0.001(4) -0.024(4)
C44 0.050(5) 0.060(5) 0.050(5) -0.004(4) 0.001(4) -0.027(4)
C39 0.077(11) 0.085(11) 0.089(12) -0.023(9) -0.006(9) 0.002(8)
C40 0.121(17) 0.145(18) 0.141(17) -0.068(15) -0.056(14) 0.000(13)
C39' 0.111(12) 0.099(12) 0.105(12) -0.037(9) -0.005(9) -0.025(9)
C40' 0.095(15) 0.126(16) 0.071(14) -0.014(13) -0.026(13) 0.018(12)

loop_
_atom_type_symbol
_atom_type_description
_atom_type_scat_dispersion_real
_atom_type_scat_dispersion_imag
_atom_type_scat_source
C C 0.0033 0.0016 'International Tables Vol C Tables 4.2.6.8 and 6.1.1.4'
H H 0.0000 0.0000 'International Tables Vol C Tables 4.2.6.8 and 6.1.1.4'
Cl Cl 0.1484 0.1585 'International Tables Vol C Tables 4.2.6.8 and 6.1.1.4'
N N 0.0061 0.0033 'International Tables Vol C Tables 4.2.6.8 and 6.1.1.4'
O O 0.0106 0.0060 'International Tables Vol C Tables 4.2.6.8 and 6.1.1.4'
Zn Zn 0.2839 1.4301 'International Tables Vol C Tables 4.2.6.8 and 6.1.1.4'

loop_
_geom_angle_atom_site_label_1
_geom_angle_atom_site_label_2
_geom_angle_atom_site_label_3
_geom_angle
_geom_angle_site_symmetry_1
_geom_angle_site_symmetry_3
O1 Zn1 Zn2 46.82(14) . .
O1 Zn1 O4 80.08(19) . .
O1 Zn1 O9 112.4(2) . .
O1 Zn1 N1 88.0(2) . .
O1 Zn1 N2 130.7(3) . .
O4 Zn1 Zn2 43.03(12) . .
O4 Zn1 N1 164.5(2) . .
O9 Zn1 Zn2 86.83(14) . .
O9 Zn1 O4 96.9(2) . .
O9 Zn1 N1 96.8(2) . .
O9 Zn1 N2 116.5(3) . .
N1 Zn1 Zn2 130.89(19) . .
N2 Zn1 Zn2 128.9(2) . .
N2 Zn1 O4 87.4(2) . .
N2 Zn1 N1 92.9(3) . .
Zn1 Zn2 Zn3 168.13(4) . .
O1 Zn2 Zn1 40.51(13) . .
O1 Zn2 Zn3 138.14(14) . .
O4 Zn2 Zn1 42.81(12) . .
O4 Zn2 Zn3 127.76(12) . .
O4 Zn2 O1 74.52(18) . .
O4 Zn2 O5 107.17(17) . .
O4 Zn2 O8 101.04(18) . .
O4 Zn2 O10 88.74(19) . .
O5 Zn2 Zn1 141.02(12) . .
O5 Zn2 Zn3 40.65(12) . .
O5 Zn2 O1 178.30(18) . .
O8 Zn2 Zn1 126.12(13) . .
O8 Zn2 Zn3 43.13(13) . .
O8 Zn2 O1 104.21(19) . .
O8 Zn2 O5 75.39(18) . .
O10 Zn2 Zn1 69.84(13) . .
O10 Zn2 Zn3 120.53(13) . .
O10 Zn2 O1 91.16(19) . .
O10 Zn2 O5 89.07(19) . .
O10 Zn2 O8 163.48(18) . .
O11 Zn2 Zn1 119.03(12) . .
O11 Zn2 Zn3 69.51(12) . .
O11 Zn2 O1 87.59(18) . .
O11 Zn2 O4 161.40(17) . .
O11 Zn2 O5 90.74(17) . .
O11 Zn2 O8 88.06(18) . .
O11 Zn2 O10 86.55(19) . .
O5 Zn3 Zn2 46.33(14) . .
O5 Zn3 O8 80.6(2) . .
O5 Zn3 N4 87.0(2) . .
O5 Zn3 N5 134.7(2) . .
O8 Zn3 Zn2 43.54(13) . .
O8 Zn3 N4 161.1(2) . .
O12 Zn3 Zn2 87.25(12) . .
O12 Zn3 O5 111.29(19) . .
O12 Zn3 O8 97.67(19) . .
O12 Zn3 N4 100.1(2) . .
O12 Zn3 N5 113.4(2) . .
N4 Zn3 Zn2 130.97(18) . .
N5 Zn3 Zn2 129.47(19) . .
N5 Zn3 O8 86.9(2) . .
N5 Zn3 N4 91.9(3) . .
Zn1 O1 Zn2 92.7(2) . .
C1 O1 Zn1 132.5(4) . .
C1 O1 Zn2 133.4(5) . .
C8 O2 N1 110.3(6) . .
N2 O3 C9 109.2(8) . .
Zn1 O4 Zn2 94.16(18) . .
C12 O4 Zn1 128.5(4) . .
C12 O4 Zn2 137.2(4) . .
Zn3 O5 Zn2 93.0(2) . .
C21 O5 Zn2 135.5(4) . .
C21 O5 Zn3 131.5(4) . .
C28 O6 N4 110.7(5) . .
C29 O7 N5 111.6(5) . .
Zn3 O8 Zn2 93.3(2) . .
C32 O8 Zn2 135.7(4) . .
C32 O8 Zn3 130.9(4) . .
C41 O9 Zn1 119.5(5) . .
C41 O10 Zn2 138.1(5) . .
C43 O11 Zn2 138.5(4) . .
C43 O12 Zn3 117.5(4) . .
O2 N1 Zn1 124.5(5) . .
C7 N1 Zn1 125.7(6) . .
C7 N1 O2 109.8(7) . .
O3 N2 Zn1 119.3(5) . .
C10 N2 Zn1 128.4(6) . .
C10 N2 O3 110.6(7) . .
C14 N3 C17 121.8(8) . .
C14 N3 C19 122.2(7) . .
C19 N3 C17 116.0(8) . .
O6 N4 Zn3 124.7(5) . .
C27 N4 Zn3 125.8(5) . .
C27 N4 O6 109.4(6) . .
O7 N5 Zn3 119.5(5) . .
C30 N5 Zn3 128.3(5) . .
C30 N5 O7 111.4(6) . .
C34 N6 C37 121.8(8) . .
C34 N6 C39 121.2(13) . .
C34 N6 C39' 119.1(12) . .
C37 N6 C39 115.5(13) . .
C37 N6 C39' 113.5(12) . .
O1 C1 C2 120.3(7) . .
O1 C1 C6 122.5(8) . .
C2 C1 C6 117.1(8) . .
C1 C2 H2 118.7 . .
C3 C2 C1 122.7(7) . .
C3 C2 H2 118.7 . .
C2 C3 H3 120.4 . .
C2 C3 C4 119.3(8) . .
C4 C3 H3 120.4 . .
C3 C4 Cl1 119.6(7) . .
C5 C4 Cl1 119.9(7) . .
C5 C4 C3 120.5(8) . .
C4 C5 H5 118.9 . .
C4 C5 C6 122.2(7) . .
C6 C5 H5 118.9 . .
C1 C6 C7 124.1(8) . .
C5 C6 C1 118.2(8) . .
C5 C6 C7 117.7(8) . .
N1 C7 C6 126.5(8) . .
N1 C7 H7 116.7 . .
C6 C7 H7 116.7 . .
O2 C8 H8A 108.1 . .
O2 C8 H8B 108.1 . .
O2 C8 C9 116.9(10) . .
H8A C8 H8B 107.3 . .
C9 C8 H8A 108.1 . .
C9 C8 H8B 108.1 . .
O3 C9 C8 114.2(8) . .
O3 C9 H9A 108.7 . .
O3 C9 H9B 108.7 . .
C8 C9 H9A 108.7 . .
C8 C9 H9B 108.7 . .
H9A C9 H9B 107.6 . .
N2 C10 H10 116.8 . .
N2 C10 C11 126.5(8) . .
C11 C10 H10 116.8 . .
C10 C11 C12 124.7(8) . .
C10 C11 C16 117.2(8) . .
C16 C11 C12 118.1(8) . .
O4 C12 C11 123.1(7) . .
O4 C12 C13 118.7(7) . .
C13 C12 C11 118.0(7) . .
C12 C13 H13 118.6 . .
C12 C13 C14 122.8(7) . .
C14 C13 H13 118.6 . .
N3 C14 C13 121.9(8) . .
N3 C14 C15 119.8(8) . .
C13 C14 C15 118.3(8) . .
C14 C15 H15 121.3 . .
C16 C15 C14 117.3(8) . .
C16 C15 H15 121.3 . .
C11 C16 H16 117.3 . .
C15 C16 C11 125.3(9) . .
C15 C16 H16 117.3 . .
N3 C17 H17A 108.9 . .
N3 C17 H17B 108.9 . .
N3 C17 C18 113.3(10) . .
H17A C17 H17B 107.7 . .
C18 C17 H17A 108.9 . .
C18 C17 H17B 108.9 . .
C17 C18 H18A 109.5 . .
C17 C18 H18B 109.5 . .
C17 C18 H18C 109.5 . .
H18A C18 H18B 109.5 . .
H18A C18 H18C 109.5 . .
H18B C18 H18C 109.5 . .
N3 C19 H19A 109.1 . .
N3 C19 H19B 109.1 . .
N3 C19 C20 112.4(9) . .
H19A C19 H19B 107.9 . .
C20 C19 H19A 109.1 . .
C20 C19 H19B 109.1 . .
C19 C20 H20A 109.5 . .
C19 C20 H20B 109.5 . .
C19 C20 H20C 109.5 . .
H20A C20 H20B 109.5 . .
H20A C20 H20C 109.5 . .
H20B C20 H20C 109.5 . .
O5 C21 C22 120.5(7) . .
O5 C21 C26 122.5(7) . .
C22 C21 C26 117.0(7) . .
C21 C22 H22 118.6 . .
C23 C22 C21 122.8(8) . .
C23 C22 H22 118.6 . .
C22 C23 H23 120.6 . .
C22 C23 C24 118.8(8) . .
C24 C23 H23 120.6 . .
C23 C24 Cl2 118.4(7) . .
C25 C24 Cl2 121.3(7) . .
C25 C24 C23 120.3(8) . .
C24 C25 H25 119.0 . .
C24 C25 C26 122.0(8) . .
C26 C25 H25 119.0 . .
C21 C26 C27 125.0(7) . .
C25 C26 C21 119.1(7) . .
C25 C26 C27 115.9(7) . .
N4 C27 C26 125.6(7) . .
N4 C27 H27 117.2 . .
C26 C27 H27 117.2 . .
O6 C28 H28A 108.7 . .
O6 C28 H28B 108.7 . .
O6 C28 C29 114.3(7) . .
H28A C28 H28B 107.6 . .
C29 C28 H28A 108.7 . .
C29 C28 H28B 108.7 . .
O7 C29 C28 116.5(7) . .
O7 C29 H29A 108.2 . .
O7 C29 H29B 108.2 . .
C28 C29 H29A 108.2 . .
C28 C29 H29B 108.2 . .
H29A C29 H29B 107.3 . .
N5 C30 H30 116.9 . .
N5 C30 C31 126.3(7) . .
C31 C30 H30 116.9 . .
C30 C31 C32 127.1(8) . .
C30 C31 C36 116.2(7) . .
C36 C31 C32 116.8(8) . .
O8 C32 C31 120.1(7) . .
O8 C32 C33 120.9(6) . .
C33 C32 C31 119.0(7) . .
C32 C33 H33 118.3 . .
C34 C33 C32 123.3(7) . .
C34 C33 H33 118.3 . .
N6 C34 C33 122.0(8) . .
N6 C34 C35 119.7(8) . .
C33 C34 C35 118.3(8) . .
C34 C35 H35 120.9 . .
C36 C35 C34 118.2(8) . .
C36 C35 H35 120.9 . .
C31 C36 H36 117.9 . .
C35 C36 C31 124.2(7) . .
C35 C36 H36 117.9 . .
N6 C37 H37A 109.2 . .
N6 C37 H37B 109.2 . .
N6 C37 C38 111.9(11) . .
H37A C37 H37B 107.9 . .
C38 C37 H37A 109.2 . .
C38 C37 H37B 109.2 . .
C37 C38 H38A 109.5 . .
C37 C38 H38B 109.5 . .
C37 C38 H38C 109.5 . .
H38A C38 H38B 109.5 . .
H38A C38 H38C 109.5 . .
H38B C38 H38C 109.5 . .
O9 C41 C42 116.3(7) . .
O10 C41 O9 124.4(8) . .
O10 C41 C42 119.3(7) . .
C41 C42 H42A 109.5 . .
C41 C42 H42B 109.5 . .
C41 C42 H42C 109.5 . .
H42A C42 H42B 109.5 . .
H42A C42 H42C 109.5 . .
H42B C42 H42C 109.5 . .
O11 C43 O12 126.2(6) . .
O11 C43 C44 117.6(6) . .
O12 C43 C44 116.1(6) . .
C43 C44 H44A 109.5 . .
C43 C44 H44B 109.5 . .
C43 C44 H44C 109.5 . .
H44A C44 H44B 109.5 . .
H44A C44 H44C 109.5 . .
H44B C44 H44C 109.5 . .
N6 C39 H39A 107.7 . .
N6 C39 H39B 107.7 . .
H39A C39 H39B 107.1 . .
C40 C39 N6 119(2) . .
C40 C39 H39A 107.7 . .
C40 C39 H39B 107.7 . .
C39 C40 H40A 109.5 . .
C39 C40 H40B 109.5 . .
C39 C40 H40C 109.5 . .
H40A C40 H40B 109.5 . .
H40A C40 H40C 109.5 . .
H40B C40 H40C 109.5 . .
N6 C39' H39C 113.0 . .
N6 C39' H39D 113.0 . .
H39C C39' H39D 110.4 . .
C40' C39' N6 94(2) . .
C40' C39' H39C 113.0 . .
C40' C39' H39D 113.0 . .
C39' C40' H40D 109.5 . .
C39' C40' H40E 109.5 . .
C39' C40' H40F 109.5 . .
H40D C40' H40E 109.5 . .
H40D C40' H40F 109.5 . .
H40E C40' H40F 109.5 . .

loop_
_geom_bond_atom_site_label_1
_geom_bond_atom_site_label_2
_geom_bond_distance
_geom_bond_site_symmetry_2
Zn1 Zn2 3.0308(11) .
Zn1 O1 1.971(5) .
Zn1 O4 2.065(4) .
Zn1 O9 1.989(5) .
Zn1 N1 2.128(6) .
Zn1 N2 2.004(7) .
Zn2 Zn3 3.0336(11) .
Zn2 O1 2.212(5) .
Zn2 O4 2.074(4) .
Zn2 O5 2.197(5) .
Zn2 O8 2.093(4) .
Zn2 O10 2.086(5) .
Zn2 O11 2.043(5) .
Zn3 O5 1.979(5) .
Zn3 O8 2.077(5) .
Zn3 O12 1.969(4) .
Zn3 N4 2.132(6) .
Zn3 N5 2.025(6) .
Cl1 C4 1.760(8) .
Cl2 C24 1.734(9) .
O1 C1 1.313(9) .
O2 N1 1.416(7) .
O2 C8 1.398(10) .
O3 N2 1.442(8) .
O3 C9 1.452(11) .
O4 C12 1.315(7) .
O5 C21 1.321(8) .
O6 N4 1.418(6) .
O6 C28 1.386(9) .
O7 N5 1.454(6) .
O7 C29 1.425(9) .
O8 C32 1.324(8) .
O9 C41 1.263(8) .
O10 C41 1.244(7) .
O11 C43 1.233(7) .
O12 C43 1.272(7) .
N1 C7 1.268(10) .
N2 C10 1.295(9) .
N3 C14 1.378(9) .
N3 C17 1.476(10) .
N3 C19 1.427(10) .
N4 C27 1.290(9) .
N5 C30 1.305(9) .
N6 C34 1.341(9) .
N6 C37 1.452(13) .
N6 C39 1.453(10) .
N6 C39' 1.56(2) .
C1 C2 1.404(10) .
C1 C6 1.426(9) .
C2 H2 0.9300 .
C2 C3 1.368(10) .
C3 H3 0.9300 .
C3 C4 1.370(9) .
C4 C5 1.351(11) .
C5 H5 0.9300 .
C5 C6 1.400(11) .
C6 C7 1.465(10) .
C7 H7 0.9300 .
C8 H8A 0.9700 .
C8 H8B 0.9700 .
C8 C9 1.473(12) .
C9 H9A 0.9700 .
C9 H9B 0.9700 .
C10 H10 0.9300 .
C10 C11 1.388(11) .
C11 C12 1.402(10) .
C11 C16 1.398(10) .
C12 C13 1.397(9) .
C13 H13 0.9300 .
C13 C14 1.409(9) .
C14 C15 1.428(11) .
C15 H15 0.9300 .
C15 C16 1.353(10) .
C16 H16 0.9300 .
C17 H17A 0.9700 .
C17 H17B 0.9700 .
C17 C18 1.524(15) .
C18 H18A 0.9600 .
C18 H18B 0.9600 .
C18 H18C 0.9600 .
C19 H19A 0.9700 .
C19 H19B 0.9700 .
C19 C20 1.494(12) .
C20 H20A 0.9600 .
C20 H20B 0.9600 .
C20 H20C 0.9600 .
C21 C22 1.394(9) .
C21 C26 1.416(9) .
C22 H22 0.9300 .
C22 C23 1.378(10) .
C23 H23 0.9300 .
C23 C24 1.389(10) .
C24 C25 1.344(10) .
C25 H25 0.9300 .
C25 C26 1.399(10) .
C26 C27 1.436(9) .
C27 H27 0.9300 .
C28 H28A 0.9700 .
C28 H28B 0.9700 .
C28 C29 1.473(10) .
C29 H29A 0.9700 .
C29 H29B 0.9700 .
C30 H30 0.9300 .
C30 C31 1.392(10) .
C31 C32 1.414(9) .
C31 C36 1.405(10) .
C32 C33 1.382(9) .
C33 H33 0.9300 .
C33 C34 1.368(10) .
C34 C35 1.430(10) .
C35 H35 0.9300 .
C35 C36 1.354(9) .
C36 H36 0.9300 .
C37 H37A 0.9700 .
C37 H37B 0.9700 .
C37 C38 1.479(15) .
C38 H38A 0.9600 .
C38 H38B 0.9600 .
C38 H38C 0.9600 .
C41 C42 1.481(10) .
C42 H42A 0.9600 .
C42 H42B 0.9600 .
C42 H42C 0.9600 .
C43 C44 1.517(8) .
C44 H44A 0.9600 .
C44 H44B 0.9600 .
C44 H44C 0.9600 .
C39 H39A 0.9700 .
C39 H39B 0.9700 .
C39 C40 1.450(18) .
C40 H40A 0.9600 .
C40 H40B 0.9600 .
C40 H40C 0.9600 .
C39' H39C 0.9700 .
C39' H39D 0.9700 .
C39' C40' 1.52(3) .
C40' H40D 0.9600 .
C40' H40E 0.9600 .
C40' H40F 0.9600 .

loop_
_geom_torsion_atom_site_label_1
_geom_torsion_atom_site_label_2
_geom_torsion_atom_site_label_3
_geom_torsion_atom_site_label_4
_geom_torsion
_geom_torsion_site_symmetry_1
_geom_torsion_site_symmetry_2
_geom_torsion_site_symmetry_3
_geom_torsion_site_symmetry_4
Zn1 O1 C1 C2 -168.6(5) . . . .
Zn1 O1 C1 C6 7.1(12) . . . .
Zn1 O4 C12 C11 7.5(12) . . . .
Zn1 O4 C12 C13 -168.4(5) . . . .
Zn1 O9 C41 O10 -4.5(9) . . . .
Zn1 O9 C41 C42 175.6(5) . . . .
Zn1 N1 C7 C6 -1.4(14) . . . .
Zn1 N2 C10 C11 6.2(16) . . . .
Zn2 O1 C1 C2 28.4(12) . . . .
Zn2 O1 C1 C6 -155.8(6) . . . .
Zn2 O4 C12 C11 -166.4(6) . . . .
Zn2 O4 C12 C13 17.8(12) . . . .
Zn2 O5 C21 C22 12.3(10) . . . .
Zn2 O5 C21 C26 -168.2(5) . . . .
Zn2 O8 C32 C31 -167.9(5) . . . .
Zn2 O8 C32 C33 9.9(11) . . . .
Zn2 O10 C41 O9 -9.0(11) . . . .
Zn2 O10 C41 C42 170.9(5) . . . .
Zn2 O11 C43 O12 -9.7(14) . . . .
Zn2 O11 C43 C44 167.7(5) . . . .
Zn3 O5 C21 C22 -165.5(5) . . . .
Zn3 O5 C21 C26 14.0(10) . . . .
Zn3 O8 C32 C31 7.4(10) . . . .
Zn3 O8 C32 C33 -174.7(5) . . . .
Zn3 O12 C43 O11 -1.7(11) . . . .
Zn3 O12 C43 C44 -179.1(5) . . . .
Zn3 N4 C27 C26 -4.7(11) . . . .
Zn3 N5 C30 C31 1.7(12) . . . .
Cl1 C4 C5 C6 177.4(7) . . . .
Cl2 C24 C25 C26 178.5(6) . . . .
O1 C1 C2 C3 176.7(8) . . . .
O1 C1 C6 C5 -177.6(8) . . . .
O1 C1 C6 C7 1.2(13) . . . .
O2 N1 C7 C6 -179.6(7) . . . .
O2 C8 C9 O3 53.3(12) . . . .
O3 N2 C10 C11 171.1(9) . . . .
O4 C12 C13 C14 173.9(7) . . . .
O5 C21 C22 C23 177.6(7) . . . .
O5 C21 C26 C25 -178.6(7) . . . .
O5 C21 C26 C27 2.3(12) . . . .
O6 N4 C27 C26 178.5(6) . . . .
O6 C28 C29 O7 48.9(9) . . . .
O7 N5 C30 C31 171.2(7) . . . .
O8 C32 C33 C34 178.3(7) . . . .
N1 O2 C8 C9 -82.8(9) . . . .
N2 O3 C9 C8 61.5(11) . . . .
N2 C10 C11 C12 -12.5(16) . . . .
N2 C10 C11 C16 170.1(10) . . . .
N3 C14 C15 C16 -178.4(8) . . . .
N4 O6 C28 C29 -84.3(7) . . . .
N5 O7 C29 C28 63.5(9) . . . .
N5 C30 C31 C32 -4.7(13) . . . .
N5 C30 C31 C36 175.4(8) . . . .
N6 C34 C35 C36 -176.6(8) . . . .
C1 C2 C3 C4 -0.7(13) . . . .
C1 C6 C7 N1 -3.8(15) . . . .
C2 C1 C6 C5 -1.8(12) . . . .
C2 C1 C6 C7 177.1(8) . . . .
C2 C3 C4 Cl1 -178.6(7) . . . .
C2 C3 C4 C5 1.8(13) . . . .
C3 C4 C5 C6 -3.1(14) . . . .
C4 C5 C6 C1 3.0(14) . . . .
C4 C5 C6 C7 -175.9(8) . . . .
C5 C6 C7 N1 175.1(9) . . . .
C6 C1 C2 C3 0.7(13) . . . .
C8 O2 N1 Zn1 -6.7(10) . . . .
C8 O2 N1 C7 171.5(9) . . . .
C9 O3 N2 Zn1 -79.5(9) . . . .
C9 O3 N2 C10 114.0(9) . . . .
C10 C11 C12 O4 5.0(15) . . . .
C10 C11 C12 C13 -179.1(8) . . . .
C10 C11 C16 C15 -178.0(9) . . . .
C11 C12 C13 C14 -2.2(12) . . . .
C12 C11 C16 C15 4.5(15) . . . .
C12 C13 C14 N3 -179.1(8) . . . .
C12 C13 C14 C15 3.7(12) . . . .
C13 C14 C15 C16 -1.1(13) . . . .
C14 N3 C17 C18 -75.3(15) . . . .
C14 N3 C19 C20 -82.5(11) . . . .
C14 C15 C16 C11 -2.9(15) . . . .
C16 C11 C12 O4 -177.6(8) . . . .
C16 C11 C12 C13 -1.7(13) . . . .
C17 N3 C14 C13 170.9(9) . . . .
C17 N3 C14 C15 -11.9(14) . . . .
C17 N3 C19 C20 100.6(11) . . . .
C19 N3 C14 C13 -5.8(14) . . . .
C19 N3 C14 C15 171.4(9) . . . .
C19 N3 C17 C18 101.6(13) . . . .
C21 C22 C23 C24 1.9(12) . . . .
C21 C26 C27 N4 -6.3(13) . . . .
C22 C21 C26 C25 1.0(11) . . . .
C22 C21 C26 C27 -178.2(7) . . . .
C22 C23 C24 Cl2 -179.5(6) . . . .
C22 C23 C24 C25 -0.9(13) . . . .
C23 C24 C25 C26 0.0(13) . . . .
C24 C25 C26 C21 0.0(12) . . . .
C24 C25 C26 C27 179.2(7) . . . .
C25 C26 C27 N4 174.5(7) . . . .
C26 C21 C22 C23 -2.0(11) . . . .
C28 O6 N4 Zn3 -1.6(8) . . . .
C28 O6 N4 C27 175.3(6) . . . .
C29 O7 N5 Zn3 -71.9(7) . . . .
C29 O7 N5 C30 117.6(8) . . . .
C30 C31 C32 O8 -0.1(12) . . . .
C30 C31 C32 C33 -178.0(7) . . . .
C30 C31 C36 C35 -178.5(7) . . . .
C31 C32 C33 C34 -3.8(12) . . . .
C32 C31 C36 C35 1.5(12) . . . .
C32 C33 C34 N6 180.0(8) . . . .
C32 C33 C34 C35 2.2(13) . . . .
C33 C34 C35 C36 1.2(12) . . . .
C34 N6 C37 C38 -80.4(14) . . . .
C34 N6 C39 C40 99(2) . . . .
C34 N6 C39' C40' -105.7(16) . . . .
C34 C35 C36 C31 -3.1(12) . . . .
C36 C31 C32 O8 179.8(6) . . . .
C36 C31 C32 C33 1.9(10) . . . .
C37 N6 C34 C33 177.7(10) . . . .
C37 N6 C34 C35 -4.5(15) . . . .
C37 N6 C39 C40 -94(2) . . . .
C37 N6 C39' C40' 100.1(16) . . . .
C39 N6 C34 C33 -16.3(17) . . . .
C39 N6 C34 C35 161.5(13) . . . .
C39 N6 C37 C38 112.8(15) . . . .
C39' N6 C34 C33 25.7(17) . . . .
C39' N6 C34 C35 -156.6(13) . . . .
C39' N6 C37 C38 73.1(16) . . . .
